data_2236273
loop_
_publ_author_name
'Taha, Muhammad'
'Naz, Humera'
'Rahman, Aqilah Abd'
'Ismail, Nor Hadiani'
'Yousuf, Sammer'

_publ_section_title
;
 (<i>E</i>)-4-Methoxy-<i>N</i>'-(3,4,5-trihydroxybenzylidene)benzohydrazide
 methanol monosolvate
;
_journal_coeditor_code HB6938
_journal_issue 10
_journal_name_full 'Acta Crystallographica Section E'
_journal_page_first o2846
_journal_paper_doi 10.1107/S1600536812036550
_journal_volume 68
_journal_year 2012
_chemical_formula_iupac 'C15 H14 N2 O5, C1 H4 O1'
_chemical_formula_moiety 'C15 H14 N2 O5, C1 H4 O1'
_chemical_formula_sum 'C16 H18 N2 O6'
_chemical_formula_weight 334.32
_chemical_name_systematic
;
(<i>E</i>)-4-Methoxy-<i>N</i>'-(3,4,5-trihydroxybenzylidene)benzohydrazide
methanol monosolvate
;
_space_group_IT_number 14
_symmetry_cell_setting monoclinic
_symmetry_space_group_name_Hall '-P 2ybc'
_symmetry_space_group_name_H-M 'P 1 21/c 1'
_atom_sites_solution_hydrogens geom
_atom_sites_solution_primary direct
_atom_sites_solution_secondary difmap
_audit_creation_method SHELXL-97
_cell_angle_alpha 90.00
_cell_angle_beta 110.3680(10)
_cell_angle_gamma 90.00
_cell_formula_units_Z 4
_cell_length_a 11.1846(7)
_cell_length_b 11.1909(7)
_cell_length_c 13.1806(8)
_cell_measurement_reflns_used 506
_cell_measurement_temperature 298(2)
_cell_measurement_theta_max 18.67
_cell_measurement_theta_min 2.91
_cell_volume 1546.61(17)
_computing_cell_refinement 'SAINT (Bruker, 2000)'
_computing_data_collection 'SMART (Bruker, 2000)'
_computing_data_reduction 'SAINT (Bruker, 2000)'
_computing_molecular_graphics 'SHELXTL (Sheldrick, 2008)'
_computing_publication_material 'SHELXTL (Sheldrick, 2008), PARST (Nardelli, 1995) and PLATON (Spek, 2009)'
_computing_structure_refinement 'SHELXL97 (Sheldrick, 2008)'
_computing_structure_solution 'SHELXS97 (Sheldrick, 2008)'
_diffrn_ambient_temperature 298(2)
_diffrn_measured_fraction_theta_full 0.971
_diffrn_measured_fraction_theta_max 0.971
_diffrn_measurement_device_type 'Bruker SMART APEX CCD'
_diffrn_measurement_method '\w scan'
_diffrn_radiation_monochromator graphite
_diffrn_radiation_source 'fine-focus sealed tube'
_diffrn_radiation_type MoK\a
_diffrn_radiation_wavelength 0.71073
_diffrn_reflns_av_R_equivalents 0.0261
_diffrn_reflns_av_sigmaI/netI 0.0273
_diffrn_reflns_limit_h_max 13
_diffrn_reflns_limit_h_min -13
_diffrn_reflns_limit_k_max 13
_diffrn_reflns_limit_k_min -13
_diffrn_reflns_limit_l_max 14
_diffrn_reflns_limit_l_min -15
_diffrn_reflns_number 8994
_diffrn_reflns_theta_full 25.50
_diffrn_reflns_theta_max 25.50
_diffrn_reflns_theta_min 1.94
_exptl_absorpt_coefficient_mu 0.111
_exptl_absorpt_correction_T_max 0.9912
_exptl_absorpt_correction_T_min 0.9781
_exptl_absorpt_correction_type multi-scan
_exptl_absorpt_process_details '(SADABS; Bruker, 2000)'
_exptl_crystal_colour Colourless
_exptl_crystal_density_diffrn 1.436
_exptl_crystal_density_method 'not measured'
_exptl_crystal_description Plate
_exptl_crystal_F_000 704
_exptl_crystal_size_max 0.20
_exptl_crystal_size_mid 0.14
_exptl_crystal_size_min 0.08
_refine_diff_density_max 0.216
_refine_diff_density_min -0.232
_refine_ls_extinction_method none
_refine_ls_goodness_of_fit_ref 1.025
_refine_ls_hydrogen_treatment mixed
_refine_ls_matrix_type full
_refine_ls_number_parameters 239
_refine_ls_number_reflns 2787
_refine_ls_number_restraints 0
_refine_ls_restrained_S_all 1.025
_refine_ls_R_factor_all 0.0555
_refine_ls_R_factor_gt 0.0420
_refine_ls_shift/su_max 0.000
_refine_ls_shift/su_mean 0.000
_refine_ls_structure_factor_coef Fsqd
_refine_ls_weighting_details 'calc w=1/[\s^2^(Fo^2^)+(0.0619P)^2^+0.3148P] where P=(Fo^2^+2Fc^2^)/3'
_refine_ls_weighting_scheme calc
_refine_ls_wR_factor_gt 0.1049
_refine_ls_wR_factor_ref 0.1144
_reflns_number_gt 2230
_reflns_number_total 2787
_reflns_threshold_expression I>2\s(I)
_cod_data_source_file hb6938.cif
_cod_data_source_block I
_cod_original_sg_symbol_H-M 'P 21/c'
_cod_database_code 2236273
_cod_database_fobs_code 2236273

loop_
_symmetry_equiv_pos_as_xyz
'x, y, z'
'-x, y+1/2, -z+1/2'
'-x, -y, -z'
'x, -y-1/2, z-1/2'

loop_
_atom_site_type_symbol
_atom_site_label
_atom_site_fract_x
_atom_site_fract_y
_atom_site_fract_z
_atom_site_U_iso_or_equiv
_atom_site_adp_type
_atom_site_calc_flag
_atom_site_refinement_flags
_atom_site_occupancy
_atom_site_symmetry_multiplicity
O O1 0.01454(13) 0.88419(13) -0.45071(12) 0.0441(4) Uani d . 1 1
O O2 -0.21003(12) 0.80276(13) -0.45786(12) 0.0444(4) Uani d . 1 1
O O3 -0.23582(12) 0.64930(13) -0.31207(12) 0.0433(4) Uani d . 1 1
O O4 0.27016(11) 0.46606(12) 0.13725(10) 0.0392(4) Uani d . 1 1
O O5 0.84976(13) 0.48797(14) 0.44630(12) 0.0565(5) Uani d . 1 1
N N1 0.23081(13) 0.59842(13) -0.03975(12) 0.0316(4) Uani d . 1 1
N N2 0.35158(14) 0.57371(14) 0.03333(13) 0.0324(4) Uani d . 1 1
C C1 -0.00733(16) 0.64529(15) -0.21803(15) 0.0310(4) Uani d . 1 1
H H1C -0.0151 0.5926 -0.1661 0.037 Uiso calc R 1 1
C C2 -0.11475(15) 0.68460(15) -0.30027(15) 0.0302(4) Uani d . 1 1
C C3 -0.10337(15) 0.76480(15) -0.37722(15) 0.0303(4) Uani d . 1 1
C C4 0.01662(17) 0.80498(15) -0.37121(15) 0.0309(4) Uani d . 1 1
C C5 0.12434(16) 0.76476(16) -0.29044(15) 0.0334(4) Uani d . 1 1
H H5A 0.2045 0.7907 -0.2875 0.040 Uiso calc R 1 1
C C6 0.11294(15) 0.68481(15) -0.21292(14) 0.0297(4) Uani d . 1 1
C C7 0.22964(16) 0.64711(16) -0.12773(15) 0.0319(4) Uani d . 1 1
H H7A 0.3070 0.6591 -0.1379 0.038 Uiso calc R 1 1
C C8 0.36450(15) 0.51158(14) 0.12353(14) 0.0285(4) Uani d . 1 1
C C9 0.49511(16) 0.50096(15) 0.20356(14) 0.0298(4) Uani d . 1 1
C C10 0.52163(17) 0.41047(16) 0.28054(16) 0.0351(4) Uani d . 1 1
H H10A 0.4584 0.3553 0.2779 0.042 Uiso calc R 1 1
C C11 0.63947(17) 0.40068(17) 0.36061(16) 0.0383(5) Uani d . 1 1
H H11A 0.6558 0.3382 0.4101 0.046 Uiso calc R 1 1
C C12 0.73406(17) 0.48409(17) 0.36761(16) 0.0395(5) Uani d . 1 1
C C13 0.71055(18) 0.57266(18) 0.28968(17) 0.0449(5) Uani d . 1 1
H H13A 0.7745 0.6267 0.2919 0.054 Uiso calc R 1 1
C C14 0.59328(17) 0.58108(16) 0.20925(16) 0.0385(5) Uani d . 1 1
H H14A 0.5788 0.6411 0.1576 0.046 Uiso calc R 1 1
C C15 0.8744(2) 0.4109(2) 0.53777(18) 0.0556(6) Uani d . 1 1
H H15A 0.9566 0.4291 0.5901 0.083 Uiso calc R 1 1
H H15B 0.8731 0.3292 0.5150 0.083 Uiso calc R 1 1
H H15C 0.8100 0.4225 0.5696 0.083 Uiso calc R 1 1
O O6 0.47061(15) 0.26843(15) 0.01508(15) 0.0603(5) Uani d . 1 1
C C16 0.4983(3) 0.1595(2) 0.0630(2) 0.0762(8) Uani d . 1 1
H H16A 0.5879 0.1439 0.0822 0.114 Uiso calc R 1 1
H H16B 0.4507 0.0991 0.0136 0.114 Uiso calc R 1 1
H H16C 0.4759 0.1583 0.1270 0.114 Uiso calc R 1 1
H H2B 0.4110(19) 0.6045(17) 0.0225(16) 0.034(5) Uiso d . 1 1
H H2A -0.190(2) 0.846(2) -0.496(2) 0.058(8) Uiso d . 1 1
H H1A 0.083(2) 0.897(2) -0.448(2) 0.057(8) Uiso d . 1 1
H H3A -0.238(2) 0.609(2) -0.257(2) 0.059(7) Uiso d . 1 1
H H6A 0.384(3) 0.274(3) -0.010(2) 0.093(10) Uiso d . 1 1

loop_
_atom_site_aniso_label
_atom_site_aniso_U_11
_atom_site_aniso_U_22
_atom_site_aniso_U_33
_atom_site_aniso_U_12
_atom_site_aniso_U_13
_atom_site_aniso_U_23
O1 0.0267(7) 0.0576(9) 0.0482(10) 0.0040(6) 0.0133(7) 0.0264(7)
O2 0.0245(7) 0.0606(9) 0.0436(9) 0.0040(6) 0.0062(6) 0.0261(7)
O3 0.0233(7) 0.0627(9) 0.0404(9) -0.0039(6) 0.0067(6) 0.0198(7)
O4 0.0273(7) 0.0557(8) 0.0321(8) -0.0078(6) 0.0073(6) 0.0068(6)
O5 0.0318(7) 0.0713(10) 0.0498(10) -0.0093(7) -0.0066(7) 0.0251(8)
N1 0.0213(7) 0.0384(8) 0.0298(9) 0.0029(6) 0.0024(7) 0.0042(7)
N2 0.0179(7) 0.0440(9) 0.0319(9) -0.0009(6) 0.0045(7) 0.0084(7)
C1 0.0292(9) 0.0379(9) 0.0239(10) 0.0006(7) 0.0066(8) 0.0051(7)
C2 0.0221(8) 0.0372(9) 0.0305(11) -0.0005(7) 0.0082(8) 0.0019(8)
C3 0.0226(8) 0.0376(9) 0.0283(10) 0.0052(7) 0.0059(8) 0.0058(8)
C4 0.0301(9) 0.0340(9) 0.0307(10) 0.0025(7) 0.0131(8) 0.0072(8)
C5 0.0213(8) 0.0413(10) 0.0367(11) 0.0002(7) 0.0090(8) 0.0054(8)
C6 0.0245(9) 0.0354(9) 0.0266(10) 0.0026(7) 0.0054(8) 0.0005(7)
C7 0.0231(9) 0.0403(9) 0.0310(11) 0.0000(7) 0.0077(8) 0.0021(8)
C8 0.0257(9) 0.0309(8) 0.0281(10) -0.0005(7) 0.0084(8) -0.0019(7)
C9 0.0269(9) 0.0331(9) 0.0269(10) 0.0007(7) 0.0064(8) 0.0004(7)
C10 0.0290(9) 0.0371(9) 0.0372(12) -0.0044(7) 0.0091(9) 0.0045(8)
C11 0.0340(10) 0.0402(10) 0.0365(12) 0.0021(8) 0.0069(9) 0.0127(8)
C12 0.0264(9) 0.0493(11) 0.0361(12) 0.0001(8) 0.0024(9) 0.0078(9)
C13 0.0303(10) 0.0509(11) 0.0460(13) -0.0109(8) 0.0037(9) 0.0118(10)
C14 0.0338(10) 0.0419(10) 0.0340(12) -0.0040(8) 0.0046(9) 0.0112(8)
C15 0.0387(12) 0.0720(15) 0.0424(14) -0.0027(10) -0.0030(10) 0.0214(11)
O6 0.0305(8) 0.0738(11) 0.0694(12) -0.0075(7) 0.0084(8) 0.0217(9)
C16 0.0721(18) 0.0712(17) 0.091(2) -0.0080(14) 0.0349(17) 0.0196(16)

loop_
_atom_type_symbol
_atom_type_description
_atom_type_scat_dispersion_real
_atom_type_scat_dispersion_imag
_atom_type_scat_source
C C 0.0033 0.0016 'International Tables Vol C Tables 4.2.6.8 and 6.1.1.4'
H H 0.0000 0.0000 'International Tables Vol C Tables 4.2.6.8 and 6.1.1.4'
N N 0.0061 0.0033 'International Tables Vol C Tables 4.2.6.8 and 6.1.1.4'
O O 0.0106 0.0060 'International Tables Vol C Tables 4.2.6.8 and 6.1.1.4'

loop_
_geom_angle_atom_site_label_1
_geom_angle_atom_site_label_2
_geom_angle_atom_site_label_3
_geom_angle
C4 O1 H1A 109.2(18)
C3 O2 H2A 108.8(18)
C2 O3 H3A 111.6(16)
C12 O5 C15 118.75(15)
C7 N1 N2 114.55(14)
C8 N2 N1 119.84(15)
C8 N2 H2B 122.6(14)
N1 N2 H2B 117.2(14)
C2 C1 C6 119.86(16)
C2 C1 H1C 120.1
C6 C1 H1C 120.1
O3 C2 C1 123.67(16)
O3 C2 C3 116.20(15)
C1 C2 C3 120.13(15)
O2 C3 C4 120.65(16)
O2 C3 C2 119.50(15)
C4 C3 C2 119.84(16)
O1 C4 C5 125.59(16)
O1 C4 C3 114.04(16)
C5 C4 C3 120.37(16)
C4 C5 C6 119.81(16)
C4 C5 H5A 120.1
C6 C5 H5A 120.1
C1 C6 C5 119.98(16)
C1 C6 C7 122.38(16)
C5 C6 C7 117.64(15)
N1 C7 C6 123.15(16)
N1 C7 H7A 118.4
C6 C7 H7A 118.4
O4 C8 N2 120.50(16)
O4 C8 C9 122.83(16)
N2 C8 C9 116.67(15)
C10 C9 C14 117.61(16)
C10 C9 C8 119.06(15)
C14 C9 C8 123.27(16)
C11 C10 C9 121.43(16)
C11 C10 H10A 119.3
C9 C10 H10A 119.3
C10 C11 C12 120.08(17)
C10 C11 H11A 120.0
C12 C11 H11A 120.0
O5 C12 C13 115.53(16)
O5 C12 C11 125.27(17)
C13 C12 C11 119.19(17)
C14 C13 C12 120.36(17)
C14 C13 H13A 119.8
C12 C13 H13A 119.8
C13 C14 C9 121.22(17)
C13 C14 H14A 119.4
C9 C14 H14A 119.4
O5 C15 H15A 109.5
O5 C15 H15B 109.5
H15A C15 H15B 109.5
O5 C15 H15C 109.5
H15A C15 H15C 109.5
H15B C15 H15C 109.5
C16 O6 H6A 106.1(19)
O6 C16 H16A 109.5
O6 C16 H16B 109.5
H16A C16 H16B 109.5
O6 C16 H16C 109.5
H16A C16 H16C 109.5
H16B C16 H16C 109.5

loop_
_geom_bond_atom_site_label_1
_geom_bond_atom_site_label_2
_geom_bond_distance
O1 C4 1.366(2)
O1 H1A 0.77(3)
O2 C3 1.360(2)
O2 H2A 0.78(3)
O3 C2 1.366(2)
O3 H3A 0.86(3)
O4 C8 1.240(2)
O5 C12 1.348(2)
O5 C15 1.429(2)
N1 C7 1.277(2)
N1 N2 1.3867(19)
N2 C8 1.341(2)
N2 H2B 0.80(2)
C1 C2 1.380(2)
C1 C6 1.395(2)
C1 H1C 0.9300
C2 C3 1.393(2)
C3 C4 1.391(2)
C4 C5 1.376(2)
C5 C6 1.397(3)
C5 H5A 0.9300
C6 C7 1.457(2)
C7 H7A 0.9300
C8 C9 1.479(2)
C9 C10 1.391(2)
C9 C14 1.399(2)
C10 C11 1.376(3)
C10 H10A 0.9300
C11 C12 1.390(3)
C11 H11A 0.9300
C12 C13 1.385(3)
C13 C14 1.373(3)
C13 H13A 0.9300
C14 H14A 0.9300
C15 H15A 0.9600
C15 H15B 0.9600
C15 H15C 0.9600
O6 C16 1.358(3)
O6 H6A 0.91(3)
C16 H16A 0.9600
C16 H16B 0.9600
C16 H16C 0.9600

loop_
_geom_hbond_atom_site_label_D
_geom_hbond_atom_site_label_H
_geom_hbond_atom_site_label_A
_geom_hbond_site_symmetry_A
_geom_hbond_distance_DH
_geom_hbond_distance_HA
_geom_hbond_distance_DA
_geom_hbond_angle_DHA
_geom_hbond_publ_flag
O1 H1A O4 4_575 0.77(3) 2.52(2) 3.165(2) 142(2) yes
O1 H1A N1 4_575 0.77(2) 2.36(3) 3.040(2) 147(2) yes
O2 H2A O1 . 0.79(2) 2.20(2) 2.643(2) 117(2) yes
O2 H2A O4 2_554 0.79(2) 2.22(2) 2.877(2) 142(2) yes
O3 H3A O4 3_565 0.86(2) 1.93(2) 2.782(2) 170(2) yes
O6 H6A O2 2_544 0.91(3) 1.87(3) 2.771(2) 171(2) yes
N2 H2B O6 3_665 0.80(2) 2.12(2) 2.893(2) 162(2) yes
C7 H7A O6 3_665 0.93 2.58 3.297(3) 134 yes
C14 H14A O6 3_665 0.93 2.37 3.259(3) 159 yes
C15 H15A O5 3_766 0.96 2.55 3.224(3) 127 yes

loop_
_geom_torsion_atom_site_label_1
_geom_torsion_atom_site_label_2
_geom_torsion_atom_site_label_3
_geom_torsion_atom_site_label_4
_geom_torsion
C7 N1 N2 C8 -173.13(16)
C6 C1 C2 O3 179.17(17)
C6 C1 C2 C3 -0.9(3)
O3 C2 C3 O2 -0.1(3)
C1 C2 C3 O2 179.97(16)
O3 C2 C3 C4 -179.83(17)
C1 C2 C3 C4 0.2(3)
O2 C3 C4 O1 0.9(3)
C2 C3 C4 O1 -179.34(16)
O2 C3 C4 C5 -178.95(17)
C2 C3 C4 C5 0.8(3)
O1 C4 C5 C6 179.03(17)
C3 C4 C5 C6 -1.2(3)
C2 C1 C6 C5 0.5(3)
C2 C1 C6 C7 179.59(16)
C4 C5 C6 C1 0.5(3)
C4 C5 C6 C7 -178.63(16)
N2 N1 C7 C6 -177.28(15)
C1 C6 C7 N1 -16.2(3)
C5 C6 C7 N1 162.91(17)
N1 N2 C8 O4 7.0(3)
N1 N2 C8 C9 -173.02(15)
O4 C8 C9 C10 19.5(3)
N2 C8 C9 C10 -160.50(16)
O4 C8 C9 C14 -157.59(18)
N2 C8 C9 C14 22.5(3)
C14 C9 C10 C11 0.9(3)
C8 C9 C10 C11 -176.26(17)
C9 C10 C11 C12 1.7(3)
C15 O5 C12 C13 171.0(2)
C15 O5 C12 C11 -8.2(3)
C10 C11 C12 O5 175.53(19)
C10 C11 C12 C13 -3.6(3)
O5 C12 C13 C14 -176.38(19)
C11 C12 C13 C14 2.8(3)
C12 C13 C14 C9 -0.2(3)
C10 C9 C14 C13 -1.7(3)
C8 C9 C14 C13 175.34(18)

loop_
_cod_related_entry_id
_cod_related_entry_database
_cod_related_entry_code
1 ChemSpider 30658076
